data_2238749
loop_
_publ_author_name
'Abe, Daisuke'
'Sasanuma, Yuji'

_publ_section_title
;
 <i>S</i>,<i>S</i>'-Butane-1,4-diyl bis(benzenecarbothioate)
;
_journal_coeditor_code IS5305
_journal_issue 11
_journal_name_full 'Acta Crystallographica Section E'
_journal_page_first o1612
_journal_paper_doi 10.1107/S1600536813026822
_journal_volume 69
_journal_year 2013
_chemical_formula_iupac 'C18 H18 O2 S2'
_chemical_formula_moiety 'C18 H18 O2 S2'
_chemical_formula_sum 'C18 H18 O2 S2'
_chemical_formula_weight 330.44
_chemical_melting_point 323
_chemical_name_systematic
;
<i>S</i>,<i>S</i>'-Butane-1,4-diyl bis(benzenecarbothioate)
;
_space_group_IT_number 14
_symmetry_cell_setting monoclinic
_symmetry_space_group_name_Hall '-P 2ybc'
_symmetry_space_group_name_H-M 'P 1 21/c 1'
_atom_sites_solution_hydrogens geom
_atom_sites_solution_primary direct
_atom_sites_solution_secondary difmap
_audit_creation_method SHELXL-97
_cell_angle_alpha 90.00
_cell_angle_beta 106.8970(10)
_cell_angle_gamma 90.00
_cell_formula_units_Z 2
_cell_length_a 13.2230(14)
_cell_length_b 4.8903(5)
_cell_length_c 13.2638(15)
_cell_measurement_reflns_used 2016
_cell_measurement_temperature 173
_cell_measurement_theta_max 26.84
_cell_measurement_theta_min 3.15
_cell_volume 820.67(15)
_computing_cell_refinement 'SAINT (Bruker, 2007)'
_computing_data_collection 'APEX2 (Bruker, 2007)'
_computing_data_reduction '<i>SAINT</i> (Bruker, 2007)'
_computing_molecular_graphics
;
<i>SHELXTL</i> (Sheldrick, 2008)
and <i>Mercury</i> (Macrae <i>et al.</i>, 2006)
;
_computing_publication_material '<i>SHELXTL</i> (Sheldrick, 2008) and <i>PLATON</i> (Spek, 2009)'
_computing_structure_refinement '<i>SHELXL97</i> (Sheldrick, 2008)'
_computing_structure_solution 'SHELXS97 (Sheldrick, 2008)'
_diffrn_ambient_temperature 173
_diffrn_detector_area_resol_mean 8.333
_diffrn_measured_fraction_theta_full 0.996
_diffrn_measured_fraction_theta_max 0.973
_diffrn_measurement_device_type 'Bruker APEXII CCD'
_diffrn_measurement_method '\f and \w scans'
_diffrn_radiation_monochromator graphite
_diffrn_radiation_type 'Mo K\a'
_diffrn_radiation_wavelength 0.71073
_diffrn_reflns_av_R_equivalents 0.0146
_diffrn_reflns_av_sigmaI/netI 0.0185
_diffrn_reflns_limit_h_max 17
_diffrn_reflns_limit_h_min -15
_diffrn_reflns_limit_k_max 6
_diffrn_reflns_limit_k_min -6
_diffrn_reflns_limit_l_max 17
_diffrn_reflns_limit_l_min -13
_diffrn_reflns_number 4326
_diffrn_reflns_theta_full 25.50
_diffrn_reflns_theta_max 27.50
_diffrn_reflns_theta_min 3.15
_exptl_absorpt_coefficient_mu 0.328
_exptl_absorpt_correction_T_max 0.9838
_exptl_absorpt_correction_T_min 0.9079
_exptl_absorpt_correction_type multi-scan
_exptl_absorpt_process_details '(SADABS; Bruker, 2001)'
_exptl_crystal_colour colourless
_exptl_crystal_density_diffrn 1.337
_exptl_crystal_density_method 'not measured'
_exptl_crystal_description plate
_exptl_crystal_F_000 348
_exptl_crystal_size_max 0.30
_exptl_crystal_size_mid 0.30
_exptl_crystal_size_min 0.05
_refine_diff_density_max 0.214
_refine_diff_density_min -0.239
_refine_ls_extinction_method none
_refine_ls_goodness_of_fit_ref 1.046
_refine_ls_hydrogen_treatment constr
_refine_ls_matrix_type full
_refine_ls_number_parameters 100
_refine_ls_number_reflns 1845
_refine_ls_number_restraints 0
_refine_ls_restrained_S_all 1.046
_refine_ls_R_factor_all 0.0344
_refine_ls_R_factor_gt 0.0296
_refine_ls_shift/su_max 0.001
_refine_ls_shift/su_mean 0.000
_refine_ls_structure_factor_coef Fsqd
_refine_ls_weighting_details 'calc w=1/[\s^2^(Fo^2^)+(0.0413P)^2^+0.1965P] where P=(Fo^2^+2Fc^2^)/3'
_refine_ls_weighting_scheme calc
_refine_ls_wR_factor_gt 0.0792
_refine_ls_wR_factor_ref 0.0828
_reflns_number_gt 1626
_reflns_number_total 1845
_reflns_threshold_expression I>2sigma(I)
_cod_data_source_file is5305.cif
_cod_data_source_block I
_cod_original_sg_symbol_H-M 'P 21/c'
_cod_database_code 2238749

loop_
_symmetry_equiv_pos_as_xyz
'x, y, z'
'-x, y+1/2, -z+1/2'
'-x, -y, -z'
'x, -y-1/2, z-1/2'

loop_
_atom_site_type_symbol
_atom_site_label
_atom_site_fract_x
_atom_site_fract_y
_atom_site_fract_z
_atom_site_U_iso_or_equiv
_atom_site_adp_type
_atom_site_calc_flag
_atom_site_refinement_flags
_atom_site_occupancy
_atom_site_symmetry_multiplicity
C C1 0.70285(9) 0.4894(3) 0.15671(9) 0.0292(3) Uani d . 1 1
C C2 0.62320(10) 0.6555(3) 0.09507(10) 0.0350(3) Uani d . 1 1
H H2 0.6032 0.6402 0.0205 0.042 Uiso calc R 1 1
C C3 0.57314(11) 0.8429(3) 0.14248(12) 0.0422(3) Uani d . 1 1
H H3 0.5188 0.9562 0.1003 0.051 Uiso calc R 1 1
C C4 0.60192(12) 0.8656(3) 0.25099(12) 0.0414(3) Uani d . 1 1
H H4 0.5688 0.9982 0.2832 0.050 Uiso calc R 1 1
C C5 0.67851(12) 0.6964(3) 0.31244(11) 0.0427(3) Uani d . 1 1
H H5 0.6968 0.7092 0.3870 0.051 Uiso calc R 1 1
C C6 0.72895(11) 0.5077(3) 0.26594(10) 0.0376(3) Uani d . 1 1
H H6 0.7814 0.3905 0.3087 0.045 Uiso calc R 1 1
C C7 0.75788(10) 0.2993(3) 0.10215(10) 0.0311(3) Uani d . 1 1
C C8 0.91038(11) -0.0700(3) 0.08957(11) 0.0377(3) Uani d . 1 1
H H8A 0.9495 -0.2334 0.1244 0.045 Uiso calc R 1 1
H H8B 0.8470 -0.1342 0.0344 0.045 Uiso calc R 1 1
C C9 0.98021(10) 0.0896(3) 0.03740(11) 0.0382(3) Uani d . 1 1
H H9A 1.0415 0.1647 0.0924 0.046 Uiso calc R 1 1
H H9B 0.9397 0.2452 -0.0023 0.046 Uiso calc R 1 1
O O1 0.73074(8) 0.2677(2) 0.00745(7) 0.0429(3) Uani d . 1 1
S S1 0.86863(3) 0.12549(8) 0.18584(3) 0.03886(13) Uani d . 1 1

loop_
_atom_site_aniso_label
_atom_site_aniso_U_11
_atom_site_aniso_U_22
_atom_site_aniso_U_33
_atom_site_aniso_U_12
_atom_site_aniso_U_13
_atom_site_aniso_U_23
C1 0.0297(6) 0.0284(6) 0.0294(6) -0.0041(5) 0.0084(5) 0.0010(5)
C2 0.0353(7) 0.0401(7) 0.0308(6) 0.0017(5) 0.0115(5) 0.0074(5)
C3 0.0405(7) 0.0437(8) 0.0455(8) 0.0097(6) 0.0174(6) 0.0129(6)
C4 0.0428(8) 0.0397(7) 0.0477(8) 0.0029(6) 0.0224(6) -0.0016(6)
C5 0.0469(8) 0.0496(9) 0.0322(7) 0.0018(7) 0.0123(6) -0.0050(6)
C6 0.0392(7) 0.0415(8) 0.0294(6) 0.0040(6) 0.0057(5) 0.0006(6)
C7 0.0315(6) 0.0308(6) 0.0295(6) -0.0024(5) 0.0063(5) 0.0014(5)
C8 0.0353(7) 0.0341(7) 0.0414(7) 0.0042(5) 0.0076(6) -0.0029(6)
C9 0.0319(7) 0.0347(7) 0.0471(8) 0.0018(5) 0.0099(6) -0.0062(6)
O1 0.0479(6) 0.0495(6) 0.0282(5) 0.0103(5) 0.0060(4) -0.0027(4)
S1 0.0346(2) 0.0456(2) 0.0328(2) 0.00686(14) 0.00426(14) -0.00058(14)

loop_
_atom_type_symbol
_atom_type_description
_atom_type_scat_dispersion_real
_atom_type_scat_dispersion_imag
_atom_type_scat_source
C C 0.0033 0.0016 'International Tables Vol C Tables 4.2.6.8 and 6.1.1.4'
H H 0.0000 0.0000 'International Tables Vol C Tables 4.2.6.8 and 6.1.1.4'
O O 0.0106 0.0060 'International Tables Vol C Tables 4.2.6.8 and 6.1.1.4'
S S 0.1246 0.1234 'International Tables Vol C Tables 4.2.6.8 and 6.1.1.4'

loop_
_geom_angle_atom_site_label_1
_geom_angle_atom_site_label_2
_geom_angle_atom_site_label_3
_geom_angle_site_symmetry_1
_geom_angle_site_symmetry_3
_geom_angle
C6 C1 C2 . . 119.39(12)
C6 C1 C7 . . 122.48(11)
C2 C1 C7 . . 118.13(11)
C3 C2 C1 . . 119.98(12)
C3 C2 H2 . . 120.0
C1 C2 H2 . . 120.0
C4 C3 C2 . . 120.21(13)
C4 C3 H3 . . 119.9
C2 C3 H3 . . 119.9
C5 C4 C3 . . 120.04(13)
C5 C4 H4 . . 120.0
C3 C4 H4 . . 120.0
C4 C5 C6 . . 120.26(13)
C4 C5 H5 . . 119.9
C6 C5 H5 . . 119.9
C5 C6 C1 . . 120.06(13)
C5 C6 H6 . . 120.0
C1 C6 H6 . . 120.0
O1 C7 C1 . . 122.90(12)
O1 C7 S1 . . 121.94(10)
C1 C7 S1 . . 115.15(9)
C9 C8 S1 . . 113.65(10)
C9 C8 H8A . . 108.8
S1 C8 H8A . . 108.8
C9 C8 H8B . . 108.8
S1 C8 H8B . . 108.8
H8A C8 H8B . . 107.7
C8 C9 C9 . 3_755 111.70(14)
C8 C9 H9A . . 109.3
C9 C9 H9A 3_755 . 109.3
C8 C9 H9B . . 109.3
C9 C9 H9B 3_755 . 109.3
H9A C9 H9B . . 107.9
C7 S1 C8 . . 100.22(6)

loop_
_geom_bond_atom_site_label_1
_geom_bond_atom_site_label_2
_geom_bond_site_symmetry_2
_geom_bond_distance
C1 C6 . 1.3913(17)
C1 C2 . 1.3916(17)
C1 C7 . 1.4912(17)
C2 C3 . 1.3841(19)
C2 H2 . 0.9500
C3 C4 . 1.382(2)
C3 H3 . 0.9500
C4 C5 . 1.377(2)
C4 H4 . 0.9500
C5 C6 . 1.384(2)
C5 H5 . 0.9500
C6 H6 . 0.9500
C7 O1 . 1.2117(15)
C7 S1 . 1.7761(13)
C8 C9 . 1.5204(19)
C8 S1 . 1.8053(14)
C8 H8A . 0.9900
C8 H8B . 0.9900
C9 C9 3_755 1.526(3)
C9 H9A . 0.9900
C9 H9B . 0.9900

loop_
_geom_hbond_atom_site_label_D
_geom_hbond_atom_site_label_H
_geom_hbond_atom_site_label_A
_geom_hbond_site_symmetry_A
_geom_hbond_distance_DH
_geom_hbond_distance_HA
_geom_hbond_distance_DA
_geom_hbond_angle_DHA
_geom_hbond_publ_flag
C4 H4 Cg1 2_655 0.95 3.09 3.8810(15) 141 yes

loop_
_geom_torsion_atom_site_label_1
_geom_torsion_atom_site_label_2
_geom_torsion_atom_site_label_3
_geom_torsion_atom_site_label_4
_geom_torsion_site_symmetry_4
_geom_torsion
C6 C1 C2 C3 . 2.1(2)
C7 C1 C2 C3 . -177.31(13)
C1 C2 C3 C4 . -0.1(2)
C2 C3 C4 C5 . -1.8(2)
C3 C4 C5 C6 . 1.7(2)
C4 C5 C6 C1 . 0.4(2)
C2 C1 C6 C5 . -2.3(2)
C7 C1 C6 C5 . 177.12(14)
C6 C1 C7 O1 . 174.55(14)
C2 C1 C7 O1 . -6.1(2)
C6 C1 C7 S1 . -6.66(18)
C2 C1 C7 S1 . 172.72(11)
S1 C8 C9 C9 3_755 175.95(10)
O1 C7 S1 C8 . -0.26(14)
C1 C7 S1 C8 . -179.07(11)
C9 C8 S1 C7 . 83.52(11)
